data_7716575
loop_
_publ_author_name
'Jur&#xe1;kov&#xe1;, Jana'
'Santana, Vinicius Tadeu'
'Pavlik, J&#xe1;n'
'Monco&#x13e;, J&#xe1;n'
'Nemec, Ivan'
'Clemente-Le&#xf3;n, Miguel'
'Kuppusamy, Senthil Kumar'
'Ruben, Mario'
'&#x10c;i&#x17e;m&#xe1;r, Erik'
'&#x160;alitro&#x161;, Ivan'

_publ_section_title
;
 Magnetic anisotropy and slow relaxation of magnetisation in double salts
 containing four- and six-coordinate cobalt(II) complex ions.
;
_journal_issue 31
_journal_name_full 'Dalton transactions (Cambridge, England : 2003)'
_journal_page_first 12962
_journal_page_last 12972
_journal_paper_doi 10.1039/d4dt01509f
_journal_volume 53
_journal_year 2024
_chemical_formula_moiety 'C62 H74 Co N10, C4 Co N4 O4'
_chemical_formula_sum 'C66 H74 Co2 N14 O4'
_chemical_formula_weight 1245.25
_space_group_crystal_system triclinic
_space_group_IT_number 2
_space_group_name_Hall '-P 1'
_space_group_name_H-M_alt 'P -1'
_atom_sites_solution_hydrogens geom
_atom_sites_solution_primary dual
_audit_creation_date 2023-03-18
_audit_creation_method
;
Olex2 1.5
(compiled 2023.02.24 svn.rf166f9f3 for OlexSys, GUI svn.r6725)
;
_audit_update_record
;
2024-05-01 deposited with the CCDC.	2024-07-09 downloaded from the CCDC.
;
_cell_angle_alpha 109.687(4)
_cell_angle_beta 90.185(4)
_cell_angle_gamma 117.019(4)
_cell_formula_units_Z 2
_cell_length_a 15.6926(7)
_cell_length_b 15.7264(6)
_cell_length_c 16.0729(8)
_cell_measurement_reflns_used 30456
_cell_measurement_temperature 293
_cell_measurement_theta_max 66.65
_cell_measurement_theta_min 4.73
_cell_volume 3268.9(3)
_computing_cell_refinement 'CrysAlisPro 1.171.42.57a (Rigaku OD, 2022)'
_computing_data_collection 'CrysAlisPro 1.171.42.57a (Rigaku OD, 2022)'
_computing_data_reduction 'CrysAlisPro 1.171.42.57a (Rigaku OD, 2022)'
_computing_molecular_graphics 'Olex2 1.5 (Dolomanov et al., 2009)'
_computing_publication_material 'Olex2 1.5 (Dolomanov et al., 2009)'
_computing_structure_refinement 'SHELXL 2019/2 (Sheldrick, 2015)'
_computing_structure_solution 'SHELXT  (Sheldrick, 2015)'
_diffrn_ambient_temperature 293(2)
_diffrn_measured_fraction_theta_full 0.994
_diffrn_measured_fraction_theta_max 0.963
_diffrn_measurement_device_type XtaLAB
_diffrn_measurement_method '\w scans'
_diffrn_radiation_type CuK\a
_diffrn_radiation_wavelength 1.54184
_diffrn_reflns_av_R_equivalents 0.0419
_diffrn_reflns_av_unetI/netI 0.0398
_diffrn_reflns_Laue_measured_fraction_full 0.994
_diffrn_reflns_Laue_measured_fraction_max 0.963
_diffrn_reflns_limit_h_max 14
_diffrn_reflns_limit_h_min -18
_diffrn_reflns_limit_k_max 18
_diffrn_reflns_limit_k_min -17
_diffrn_reflns_limit_l_max 19
_diffrn_reflns_limit_l_min -19
_diffrn_reflns_number 33249
_diffrn_reflns_point_group_measured_fraction_full 0.994
_diffrn_reflns_point_group_measured_fraction_max 0.963
_diffrn_reflns_theta_full 67.684
_diffrn_reflns_theta_max 69.592
_diffrn_reflns_theta_min 2.972
_exptl_absorpt_coefficient_mu 4.431
_exptl_absorpt_correction_T_max 0.896
_exptl_absorpt_correction_T_min 0.563
_exptl_absorpt_correction_type gaussian
_exptl_absorpt_process_details
;
CrysAlisPro 1.171.42.57a (Rigaku Oxford Diffraction, 2022)
Numerical absorption correction based on gaussian integration over
a multifaceted crystal model
Empirical absorption correction using spherical harmonics,
implemented in SCALE3 ABSPACK scaling algorithm.
_diffrn_measurement_device_type   
 'XtaLAB Synergy, Single source at home/near, HyPix3000'
;
_exptl_crystal_colour green
_exptl_crystal_colour_primary green
_exptl_crystal_density_diffrn 1.265
_exptl_crystal_description block
_exptl_crystal_F_000 1308
_exptl_crystal_size_max 0.15
_exptl_crystal_size_mid 0.09
_exptl_crystal_size_min 0.06
_refine_diff_density_max 0.644
_refine_diff_density_min -0.352
_refine_diff_density_rms 0.051
_refine_ls_extinction_method none
_refine_ls_goodness_of_fit_ref 1.074
_refine_ls_hydrogen_treatment constr
_refine_ls_matrix_type full
_refine_ls_number_parameters 831
_refine_ls_number_reflns 11853
_refine_ls_number_restraints 975
_refine_ls_restrained_S_all 1.047
_refine_ls_R_factor_all 0.0849
_refine_ls_R_factor_gt 0.0629
_refine_ls_shift/su_max 0.001
_refine_ls_shift/su_mean 0.000
_refine_ls_structure_factor_coef Fsqd
_refine_ls_weighting_details 'w=1/[\s^2^(Fo^2^)+(0.1266P)^2^] where P=(Fo^2^+2Fc^2^)/3'
_refine_ls_weighting_scheme calc
_refine_ls_wR_factor_gt 0.1822
_refine_ls_wR_factor_ref 0.2009
_reflns_Friedel_coverage 0.000
_reflns_number_gt 8244
_reflns_number_total 11853
_reflns_threshold_expression 'I > 2\s(I)'
_cod_data_source_file d4dt01509f2.cif
_cod_data_source_block 1
_cod_depositor_comments 'Adding full bibliography for 7716575--7716578.cif.'
_cod_database_code 7716575
_shelx_shelxl_version_number 2019/2
_shelx_space_group_comment
;
The symmetry employed for this shelxl refinement is uniquely defined
by the following loop, which should always be used as a source of
symmetry information in preference to the above space-group names.
They are only intended as comments.
;
_shelx_estimated_absorpt_t_max 0.777
_shelx_estimated_absorpt_t_min 0.556
_olex2_refinement_description
;
1. Fixed Uiso
 At 1.2 times of:
  All C(H) groups, All C(H,H) groups, All C(H,H,H,H) groups
 At 1.5 times of:
  All C(H,H,H) groups
2. Restrained distances
 C46-C45
 1.5 with sigma of 0.02
 C11-C38 \\sim C11A-C38A
 with sigma of 0.02
 C30-C1 \\sim C30A-C1A
 with sigma of 0.04
 C1-C2 \\sim C1A-C2A
 with sigma of 0.02
 C38-C46 \\sim C38A-C46A
 with sigma of 0.04
 C19-C53 \\sim C19A-C53A
 with sigma of 0.04
 C26-C53 \\sim C26A-C53A
 with sigma of 0.02
 C62-C13 \\sim C13-C19 \\sim C19-C26
 with sigma of 0.02
 C38-C45 \\sim C38A-C45A
 with sigma of 0.02
 C45-C46 \\sim C45A-C46A
 with sigma of 0.02
 C29-C2 \\sim C29A-C2A
 with sigma of 0.04
 C4-C38 \\sim C4A-C38A
 with sigma of 0.04
 C28-C29 \\sim C28A-C29A
 with sigma of 0.02
 C29-C30 \\sim C29A-C30A
 with sigma of 0.02
 C28-C30 \\sim C28A-C30A
 with sigma of 0.04
 C27-C28 \\sim C27-C28A
 with sigma of 0.02
 C30-C2 \\sim C30A-C2A
 with sigma of 0.02
 C27-C29 \\sim C27-C29A
 with sigma of 0.04
 C4-C11 \\sim C4A-C11A
 with sigma of 0.02
 C63-C11 \\sim C63-C11A
 with sigma of 0.04
 C63-C4 \\sim C63-C4A
 with sigma of 0.02
 C11-C45 \\sim C11A-C45A
 with sigma of 0.04
 C19-C26 \\sim C19A-C26A
 with sigma of 0.02
 C61-C62 \\sim C61-C62A
 with sigma of 0.02
 C13-C19 \\sim C13A-C19A
 with sigma of 0.02
 C61-C13 \\sim C61-C13A
 with sigma of 0.04
 C62-C19 \\sim C62A-C19A
 with sigma of 0.04
 C62-C13 \\sim C62A-C13A
 with sigma of 0.02
 C13-C26 \\sim C13A-C26A
 with sigma of 0.04
3. Uiso/Uaniso restraints and constraints
C19A \\sim C19 \\sim C26 \\sim C26A \\sim C53A \\sim C53: within 2A with sigma
of 0.04 and sigma for terminal atoms of 0.08 within 2A
C4 \\sim C4A: within 2A with sigma of 0.04 and sigma for terminal atoms of 0.08
within 2A
C28A \\sim C29 \\sim C29A \\sim C28: within 2A with sigma of 0.04 and sigma for
terminal atoms of 0.08 within 2A
C62A \\sim C62 \\sim C13A \\sim C13: within 2A with sigma of 0.04 and sigma for
terminal atoms of 0.08 within 2A
Uanis(C11A) = Uanis(C11) = Uanis(C46) = Uanis(C46A) = Uanis(C45A) = Uanis(C45)
= Uanis(C38A) = Uanis(C38)
Uanis(C30A) = Uanis(C30) = Uanis(C2A) = Uanis(C2) = Uanis(C1A) = Uanis(C1)
Uanis(C19) = Uanis(C19A)
Uanis(C26) = Uanis(C26A)
4. Rigid body (RIGU) restrains
 All non-hydrogen atoms
 with sigma for 1-2 distances of 0.01 and sigma for 1-3 distances of 0.02
5. Others
 Sof(H27C)=Sof(H27D)=Sof(C28A)=Sof(H28C)=Sof(H28D)=Sof(C29A)=Sof(H29C)=
 Sof(H29D)=Sof(C30A)=Sof(H30C)=Sof(H30D)=Sof(C2A)=Sof(H2AA)=Sof(H2AB)=Sof(C1A)=
 Sof(H1AA)=Sof(H1AB)=Sof(H1AC)=1-FVAR(1)
 Sof(H27A)=Sof(H27B)=Sof(C28)=Sof(H28A)=Sof(H28B)=Sof(C29)=Sof(H29A)=Sof(H29B)=
 Sof(C30)=Sof(H30A)=Sof(H30B)=Sof(C1)=Sof(H1A)=Sof(H1B)=Sof(H1C)=Sof(C2)=
 Sof(H2A)=Sof(H2B)=FVAR(1)
 Sof(H63C)=Sof(H63D)=Sof(C4A)=Sof(H4AA)=Sof(H4AB)=Sof(C11A)=Sof(H11C)=
 Sof(H11D)=Sof(C38A)=Sof(H38C)=Sof(H38D)=Sof(C45A)=Sof(H45C)=Sof(H45D)=
 Sof(C46A)=Sof(H46D)=Sof(H46E)=Sof(H46F)=1-FVAR(2)
 Sof(H63A)=Sof(H63B)=Sof(C4)=Sof(H4A)=Sof(H4B)=Sof(C11)=Sof(H11A)=Sof(H11B)=
 Sof(C38)=Sof(H38A)=Sof(H38B)=Sof(C45)=Sof(H45A)=Sof(H45B)=Sof(C46)=Sof(H46A)=
 Sof(H46B)=Sof(H46C)=FVAR(2)
 Sof(H61C)=Sof(H61D)=Sof(C62A)=Sof(H62C)=Sof(H62D)=Sof(C13A)=Sof(H13C)=
 Sof(H13D)=Sof(C19A)=Sof(H19C)=Sof(H19D)=Sof(C26A)=Sof(H26C)=Sof(H26D)=
 Sof(C53A)=Sof(H53D)=Sof(H53E)=Sof(H53F)=1-FVAR(3)
 Sof(H61A)=Sof(H61B)=Sof(C62)=Sof(H62A)=Sof(H62B)=Sof(C13)=Sof(H13A)=Sof(H13B)=
 Sof(C19)=Sof(H19A)=Sof(H19B)=Sof(C26)=Sof(H26A)=Sof(H26B)=Sof(C53)=Sof(H53A)=
 Sof(H53B)=Sof(H53C)=FVAR(3)
6.a Secondary CH2 refined with riding coordinates:
 C31(H31A,H31B), C63(H63A,H63B), C63(H63C,H63D), C32(H32A,H32B), C27(H27A,
 H27B), C27(H27C,H27D), C33(H33A,H33B), C61(H61A,H61B), C61(H61C,H61D),
 C34(H34A,H34B), C28(H28A,H28B), C62(H62A,H62B), C35(H35A,H35B), C29(H29A,H29B),
  C30(H30A,H30B), C2(H2A,H2B), C13(H13A,H13B), C28A(H28C,H28D), C29A(H29C,H29D),
  C30A(H30C,H30D), C2A(H2AA,H2AB), C4(H4A,H4B), C11(H11A,H11B), C38(H38A,H38B),
 C45(H45A,H45B), C4A(H4AA,H4AB), C11A(H11C,H11D), C38A(H38C,H38D), C45A(H45C,
 H45D), C19(H19A,H19B), C26(H26A,H26B), C62A(H62C,H62D), C13A(H13C,H13D),
 C19A(H19C,H19D), C26A(H26C,H26D)
6.b Me refined with riding coordinates:
 C1(H1A,H1B,H1C), C1A(H1AA,H1AB,H1AC), C46(H46A,H46B,H46C), C53(H53A,H53B,
 H53C), C53A(H53D,H53E,H53F)
6.c Aromatic/amide H refined with riding coordinates:
 C6(H6), C15(H15), C43(H43), C9(H9), C7(H7), C50(H50), C48(H48), C8(H8),
 C16(H16), C49(H49), C23(H23), C24(H24), C17(H17), C58(H58), C55(H55), C42(H42),
  C21(H21), C56(H56), C40(H40), C57(H57), C41(H41), C22(H22)
6.d Idealised Me refined as rotating group:
 C36(H36A,H36B,H36C), C46A(H46D,H46E,H46F)
;
_smtbx_masks_void_probe_radius 1.2
_smtbx_masks_void_truncation_radius 1.2
_olex2_submission_special_instructions 'No special instructions were received'

loop_
_space_group_symop_operation_xyz
'x, y, z'
'-x, -y, -z'

loop_
_atom_site_label
_atom_site_type_symbol
_atom_site_fract_x
_atom_site_fract_y
_atom_site_fract_z
_atom_site_U_iso_or_equiv
_atom_site_adp_type
_atom_site_occupancy
_atom_site_site_symmetry_order
_atom_site_calc_flag
_atom_site_refinement_flags_posn
_atom_site_refinement_flags_adp
_atom_site_refinement_flags_occupancy
_atom_site_disorder_assembly
_atom_site_disorder_group
Co1 Co 0.45963(3) 0.34040(4) 0.68913(3) 0.05895(17) Uani 1 1 d . . . . .
Co2 Co -0.06101(5) 0.26842(6) 0.74288(5) 0.0924(2) Uani 1 1 d . . . . .
N1 N 0.50897(18) 0.24909(19) 0.59641(17) 0.0609(6) Uani 1 1 d . . . . .
N2 N 0.60642(19) 0.4019(2) 0.74613(17) 0.0629(6) Uani 1 1 d . . . . .
N5 N 0.32007(19) 0.3090(2) 0.63823(17) 0.0625(6) Uani 1 1 d . . . . .
N4 N 0.36190(18) 0.2061(2) 0.71146(18) 0.0646(6) Uani 1 1 d . . . . .
N3 N 0.4771(2) 0.4465(2) 0.81984(18) 0.0670(6) Uani 1 1 d . . . . .
N6 N 0.48786(19) 0.4562(2) 0.63376(19) 0.0668(7) Uani 1 1 d . . . . .
N11 N 0.62679(18) 0.2102(2) 0.55595(19) 0.0660(6) Uani 1 1 d . . . . .
C3 C 0.6028(2) 0.2761(2) 0.6169(2) 0.0613(7) Uani 1 1 d . . . . .
N13 N 0.4300(2) 0.5475(2) 0.5971(2) 0.0769(8) Uani 1 1 d . . . . .
N14 N 0.2109(2) 0.0785(2) 0.6910(2) 0.0759(7) Uani 1 1 d . . . . .
C5 C 0.4699(2) 0.1618(2) 0.5189(2) 0.0607(7) Uani 1 1 d . . . . .
N12 N 0.5786(3) 0.5875(2) 0.93741(19) 0.0810(8) Uani 1 1 d . . . . .
C51 C 0.3117(2) 0.3770(3) 0.6108(2) 0.0682(8) Uani 1 1 d . . . . .
C14 C 0.6615(2) 0.3659(2) 0.6997(2) 0.0642(7) Uani 1 1 d . . . . .
C12 C 0.6442(3) 0.4841(3) 0.8245(2) 0.0696(8) Uani 1 1 d . . . . .
C37 C 0.2683(2) 0.1694(2) 0.6814(2) 0.0651(8) Uani 1 1 d . . . . .
C52 C 0.4080(2) 0.4613(3) 0.6136(2) 0.0675(8) Uani 1 1 d . . . . .
C47 C 0.2408(2) 0.2285(3) 0.6439(2) 0.0665(8) Uani 1 1 d . . . . .
C44 C 0.3674(3) 0.1378(3) 0.7441(2) 0.0683(8) Uani 1 1 d . . . . .
C10 C 0.5438(2) 0.1369(3) 0.4911(2) 0.0651(8) Uani 1 1 d . . . . .
O3 O -0.3248(3) 0.2334(3) 0.8361(3) 0.1369(14) Uani 1 1 d . . . . .
C18 C 0.5690(3) 0.5081(3) 0.8618(2) 0.0709(8) Uani 1 1 d . . . . .
C6 C 0.3759(2) 0.1001(3) 0.4691(2) 0.0688(8) Uani 1 1 d . . . . .
H6 H 0.325981 0.114373 0.486956 0.083 Uiso 1 1 calc R U . . .
N7 N 0.0303(3) 0.2823(4) 0.8349(3) 0.1308(16) Uani 1 1 d . . . . .
O4 O -0.1364(3) -0.0241(4) 0.5386(3) 0.166(2) Uani 1 1 d . . . . .
N9 N -0.1840(3) 0.2498(4) 0.7799(3) 0.1146(13) Uani 1 1 d . . . . .
C31 C 0.7208(2) 0.2103(3) 0.5507(3) 0.0749(9) Uani 1 1 d . . . . .
H31A H 0.709505 0.139864 0.525452 0.090 Uiso 1 1 calc R U . . .
H31B H 0.759827 0.243367 0.610565 0.090 Uiso 1 1 calc R U . . .
C15 C 0.7614(2) 0.4140(3) 0.7295(3) 0.0789(9) Uani 1 1 d . . . . .
H15 H 0.800256 0.390840 0.696198 0.095 Uiso 1 1 calc R U . . .
C25 C 0.4227(3) 0.4862(3) 0.8690(2) 0.0764(9) Uani 1 1 d . . . . .
C54 C 0.5307(3) 0.6021(3) 0.6088(3) 0.0784(9) Uani 1 1 d . . . . .
O1 O 0.1110(4) 0.2828(4) 0.9556(4) 0.188(2) Uani 1 1 d . . . . .
C59 C 0.5657(3) 0.5446(3) 0.6315(2) 0.0704(8) Uani 1 1 d . . . . .
C43 C 0.4476(3) 0.1397(3) 0.7830(2) 0.0750(9) Uani 1 1 d . . . . .
H43 H 0.510434 0.192672 0.790645 0.090 Uiso 1 1 calc R U . . .
C9 C 0.5267(3) 0.0542(3) 0.4144(3) 0.0804(10) Uani 1 1 d . . . . .
H9 H 0.576179 0.039175 0.396349 0.096 Uiso 1 1 calc R U . . .
C20 C 0.4859(3) 0.5748(3) 0.9433(2) 0.0819(10) Uani 1 1 d . . . . .
C7 C 0.3592(3) 0.0177(3) 0.3929(3) 0.0787(9) Uani 1 1 d . . . . .
H7 H 0.296911 -0.024247 0.358284 0.094 Uiso 1 1 calc R U . . .
C50 C 0.2207(3) 0.3640(3) 0.5861(3) 0.0889(11) Uani 1 1 d . . . . .
H50 H 0.214743 0.410639 0.566473 0.107 Uiso 1 1 calc R U . . .
C39 C 0.2732(3) 0.0575(3) 0.7320(3) 0.0760(9) Uani 1 1 d . . . . .
N10 N -0.0892(3) 0.1463(4) 0.6349(3) 0.1069(12) Uani 1 1 d . . . . .
C48 C 0.1486(3) 0.2127(3) 0.6200(3) 0.0822(10) Uani 1 1 d . . . . .
H48 H 0.093805 0.156677 0.623590 0.099 Uiso 1 1 calc R U . . .
C8 C 0.4339(3) -0.0052(3) 0.3656(3) 0.0836(10) Uani 1 1 d . . . . .
H8 H 0.419877 -0.061804 0.313339 0.100 Uiso 1 1 calc R U . . .
C63 C 0.1042(3) 0.0123(3) 0.6667(3) 0.0930(12) Uani 1 1 d D . . . .
H63A H 0.089183 -0.057744 0.656655 0.112 Uiso 0.379(8) 1 calc R U P A 1
H63B H 0.082008 0.012161 0.610156 0.112 Uiso 0.379(8) 1 calc R U P A 1
H63C H 0.088261 -0.059196 0.649916 0.112 Uiso 0.621(8) 1 calc R U P A 2
H63D H 0.079692 0.019123 0.615075 0.112 Uiso 0.621(8) 1 calc R U P A 2
C16 C 0.8009(3) 0.4979(3) 0.8107(3) 0.0904(11) Uani 1 1 d . . . . .
H16 H 0.867157 0.530381 0.833306 0.108 Uiso 1 1 calc R U . . .
C49 C 0.1393(3) 0.2814(4) 0.5909(3) 0.0947(12) Uani 1 1 d . . . . .
H49 H 0.077816 0.271874 0.574482 0.114 Uiso 1 1 calc R U . . .
C32 C 0.7755(3) 0.2684(4) 0.4915(3) 0.0906(11) Uani 1 1 d . . . . .
H32A H 0.733450 0.238259 0.433625 0.109 Uiso 1 1 calc R U . . .
H32B H 0.789672 0.339618 0.519375 0.109 Uiso 1 1 calc R U . . .
C23 C 0.2904(4) 0.5096(4) 0.9182(3) 0.1032(14) Uani 1 1 d . . . . .
H23 H 0.224232 0.489118 0.910763 0.124 Uiso 1 1 calc R U . . .
C27 C 0.6680(4) 0.6773(3) 0.9983(3) 0.1021(14) Uani 1 1 d D . . . .
H27A H 0.710493 0.653642 1.014578 0.122 Uiso 0.792(13) 1 calc R U P B 1
H27B H 0.651017 0.711029 1.052916 0.122 Uiso 0.792(13) 1 calc R U P B 1
H27C H 0.722495 0.664988 0.984188 0.122 Uiso 0.208(13) 1 calc R U P B 2
H27D H 0.662216 0.681624 1.059427 0.122 Uiso 0.208(13) 1 calc R U P B 2
O2 O 0.1137(5) 0.5100(6) 0.6652(7) 0.241(4) Uani 1 1 d . . . . .
C68 C -0.2519(3) 0.2426(4) 0.8095(3) 0.0918(12) Uani 1 1 d . . . . .
C24 C 0.3230(3) 0.4530(3) 0.8561(3) 0.0891(11) Uani 1 1 d . . . . .
H24 H 0.280312 0.394456 0.807112 0.107 Uiso 1 1 calc R U . . .
C17 C 0.7440(3) 0.5333(3) 0.8579(3) 0.0875(11) Uani 1 1 d . . . . .
H17 H 0.771487 0.590055 0.912045 0.105 Uiso 1 1 calc R U . . .
C58 C 0.6656(3) 0.5801(3) 0.6472(3) 0.0810(10) Uani 1 1 d . . . . .
H58 H 0.690631 0.542675 0.662136 0.097 Uiso 1 1 calc R U . . .
C55 C 0.5931(4) 0.6959(3) 0.6014(3) 0.0950(12) Uani 1 1 d . . . . .
H55 H 0.569128 0.734010 0.586133 0.114 Uiso 1 1 calc R U . . .
C42 C 0.4299(4) 0.0597(4) 0.8098(3) 0.0957(12) Uani 1 1 d . . . . .
H42 H 0.481918 0.058463 0.836280 0.115 Uiso 1 1 calc R U . . .
C21 C 0.4515(5) 0.6314(4) 1.0061(3) 0.1066(15) Uani 1 1 d . . . . .
H21 H 0.493247 0.690181 1.055421 0.128 Uiso 1 1 calc R U . . .
C74 C -0.1124(3) 0.0624(5) 0.5873(4) 0.1102(16) Uani 1 1 d . . . . .
C56 C 0.6896(4) 0.7287(3) 0.6173(3) 0.1012(13) Uani 1 1 d . . . . .
H56 H 0.733016 0.790865 0.612976 0.121 Uiso 1 1 calc R U . . .
C33 C 0.8675(3) 0.2663(4) 0.4768(4) 0.1052(14) Uani 1 1 d . . . . .
H33A H 0.853478 0.195320 0.446444 0.126 Uiso 1 1 calc R U . . .
H33B H 0.909017 0.294126 0.534582 0.126 Uiso 1 1 calc R U . . .
C61 C 0.3668(4) 0.5891(4) 0.5822(4) 0.1046(14) Uani 1 1 d D . . . .
H61A H 0.311181 0.535190 0.535325 0.126 Uiso 0.522(9) 1 calc R U P C 1
H61B H 0.402488 0.644484 0.561326 0.126 Uiso 0.522(9) 1 calc R U P C 1
H61C H 0.299773 0.534060 0.563164 0.126 Uiso 0.478(9) 1 calc R U P C 2
H61D H 0.384566 0.614716 0.534336 0.126 Uiso 0.478(9) 1 calc R U P C 2
C40 C 0.2559(4) -0.0232(4) 0.7585(4) 0.1050(14) Uani 1 1 d . . . . .
H40 H 0.193343 -0.077048 0.749951 0.126 Uiso 1 1 calc R U . . .
C57 C 0.7255(3) 0.6721(3) 0.6398(3) 0.0916(11) Uani 1 1 d . . . . .
H57 H 0.792467 0.697325 0.650311 0.110 Uiso 1 1 calc R U . . .
N8 N -0.0054(4) 0.3918(4) 0.7131(4) 0.1376(17) Uani 1 1 d . . . . .
C41 C 0.3357(4) -0.0194(4) 0.7979(4) 0.1116(15) Uani 1 1 d . . . . .
H41 H 0.326615 -0.071734 0.817420 0.134 Uiso 1 1 calc R U . . .
C34 C 0.9223(4) 0.3291(4) 0.4202(4) 0.1153(16) Uani 1 1 d . . . . .
H34A H 0.886349 0.292683 0.358828 0.138 Uiso 1 1 calc R U . . .
H34B H 0.923306 0.395049 0.443458 0.138 Uiso 1 1 calc R U . . .
C28 C 0.7222(6) 0.7546(6) 0.9555(5) 0.114(3) Uani 0.792(13) 1 d D U P B 1
H28A H 0.784667 0.805420 0.994697 0.137 Uiso 0.792(13) 1 calc R U P B 1
H28B H 0.735193 0.718444 0.899353 0.137 Uiso 0.792(13) 1 calc R U P B 1
C36 C 1.0734(5) 0.4111(6) 0.3664(5) 0.156(3) Uani 1 1 d . . . . .
H36A H 1.041989 0.374485 0.304371 0.233 Uiso 1 1 calc R U . . .
H36B H 1.139726 0.424835 0.371647 0.233 Uiso 1 1 calc R U . . .
H36C H 1.071845 0.475141 0.389404 0.233 Uiso 1 1 calc R U . . .
C71 C 0.0694(4) 0.2828(4) 0.8938(4) 0.1173(17) Uani 1 1 d . . . . .
C22 C 0.3529(5) 0.5965(4) 0.9917(4) 0.1125(16) Uani 1 1 d . . . . .
H22 H 0.327450 0.632253 1.032678 0.135 Uiso 1 1 calc R U . . .
C62 C 0.3318(12) 0.6284(12) 0.6637(9) 0.125(5) Uani 0.522(9) 1 d D U P C 1
H62A H 0.280533 0.640975 0.646657 0.151 Uiso 0.522(9) 1 calc R U P C 1
H62B H 0.303511 0.575407 0.688501 0.151 Uiso 0.522(9) 1 calc R U P C 1
C35 C 1.0216(4) 0.3477(6) 0.4189(6) 0.151(3) Uani 1 1 d . . . . .
H35A H 1.020803 0.281882 0.393400 0.181 Uiso 1 1 calc R U . . .
H35B H 1.057374 0.382224 0.480202 0.181 Uiso 1 1 calc R U . . .
C77 C 0.0494(6) 0.4483(6) 0.6935(6) 0.147(2) Uani 1 1 d . . . . .
C29 C 0.6784(11) 0.8065(11) 0.9379(13) 0.172(5) Uani 0.792(13) 1 d D U P B 1
H29A H 0.666781 0.843722 0.994384 0.207 Uiso 0.792(13) 1 calc R U P B 1
H29B H 0.615190 0.755407 0.900087 0.207 Uiso 0.792(13) 1 calc R U P B 1
C30 C 0.7306(16) 0.8830(12) 0.8928(13) 0.247(5) Uani 0.792(13) 1 d D . P B 1
H30A H 0.795465 0.930258 0.928700 0.296 Uiso 0.792(13) 1 calc R U P B 1
H30B H 0.738552 0.843976 0.835026 0.296 Uiso 0.792(13) 1 calc R U P B 1
C1 C 0.7641(16) 1.0256(12) 0.8449(13) 0.247(5) Uani 0.792(13) 1 d D . P B 1
H1A H 0.732331 1.062449 0.836093 0.370 Uiso 0.792(13) 1 calc R U P B 1
H1B H 0.822745 1.072646 0.889081 0.370 Uiso 0.792(13) 1 calc R U P B 1
H1C H 0.779907 0.994415 0.789096 0.370 Uiso 0.792(13) 1 calc R U P B 1
C2 C 0.6955(12) 0.9408(10) 0.8777(11) 0.247(5) Uani 0.792(13) 1 d D . P B 1
H2A H 0.678603 0.973523 0.932940 0.296 Uiso 0.792(13) 1 calc R U P B 1
H2B H 0.635880 0.895503 0.833224 0.296 Uiso 0.792(13) 1 calc R U P B 1
C13 C 0.4069(13) 0.7237(12) 0.7342(11) 0.171(6) Uani 0.522(9) 1 d D U P C 1
H13A H 0.436882 0.777531 0.710455 0.206 Uiso 0.522(9) 1 calc R U P C 1
H13B H 0.457183 0.711665 0.754635 0.206 Uiso 0.522(9) 1 calc R U P C 1
C28A C 0.691(3) 0.7789(17) 0.995(3) 0.133(9) Uani 0.208(13) 1 d D U P B 2
H28C H 0.691981 0.821179 1.055048 0.160 Uiso 0.208(13) 1 calc R U P B 2
H28D H 0.758231 0.808573 0.985893 0.160 Uiso 0.208(13) 1 calc R U P B 2
C29A C 0.643(3) 0.797(3) 0.938(4) 0.129(9) Uani 0.208(13) 1 d D U P B 2
H29C H 0.585195 0.796256 0.960944 0.154 Uiso 0.208(13) 1 calc R U P B 2
H29D H 0.621444 0.742033 0.879589 0.154 Uiso 0.208(13) 1 calc R U P B 2
C30A C 0.705(5) 0.902(3) 0.928(3) 0.247(5) Uani 0.208(13) 1 d D . P B 2
H30C H 0.666690 0.936791 0.934230 0.296 Uiso 0.208(13) 1 calc R U P B 2
H30D H 0.761115 0.944480 0.976910 0.296 Uiso 0.208(13) 1 calc R U P B 2
C2A C 0.736(6) 0.891(4) 0.849(4) 0.247(5) Uani 0.208(13) 1 d D . P B 2
H2AA H 0.682794 0.834293 0.801369 0.296 Uiso 0.208(13) 1 calc R U P B 2
H2AB H 0.788402 0.875287 0.850337 0.296 Uiso 0.208(13) 1 calc R U P B 2
C1A C 0.772(6) 0.991(4) 0.829(5) 0.247(5) Uani 0.208(13) 1 d D . P B 2
H1AA H 0.792884 0.980811 0.772471 0.370 Uiso 0.208(13) 1 calc R U P B 2
H1AB H 0.719283 1.006551 0.826971 0.370 Uiso 0.208(13) 1 calc R U P B 2
H1AC H 0.824827 1.047519 0.875910 0.370 Uiso 0.208(13) 1 calc R U P B 2
C4 C 0.0472(18) 0.0428(17) 0.7344(14) 0.102(6) Uani 0.379(8) 1 d D U P A 1
H4A H 0.093325 0.087590 0.790635 0.122 Uiso 0.379(8) 1 calc R U P A 1
H4B H 0.028844 0.085923 0.716080 0.122 Uiso 0.379(8) 1 calc R U P A 1
C11 C -0.0311(15) -0.0208(17) 0.7546(16) 0.192(3) Uani 0.379(8) 1 d D . P A 1
H11A H -0.082274 -0.060318 0.701727 0.231 Uiso 0.379(8) 1 calc R U P A 1
H11B H -0.052251 0.019729 0.800696 0.231 Uiso 0.379(8) 1 calc R U P A 1
C38 C -0.020(4) -0.100(2) 0.789(2) 0.192(3) Uani 0.379(8) 1 d D . P A 1
H38A H -0.085392 -0.155451 0.779975 0.231 Uiso 0.379(8) 1 calc R U P A 1
H38B H 0.013113 -0.128851 0.747412 0.231 Uiso 0.379(8) 1 calc R U P A 1
C45 C 0.0276(19) -0.0765(19) 0.8796(16) 0.192(3) Uani 0.379(8) 1 d D . P A 1
H45A H 0.082293 -0.007165 0.899974 0.231 Uiso 0.379(8) 1 calc R U P A 1
H45B H -0.018392 -0.074862 0.919432 0.231 Uiso 0.379(8) 1 calc R U P A 1
C46 C 0.0617(17) -0.1392(18) 0.8925(16) 0.192(3) Uani 0.379(8) 1 d D . P A 1
H46A H 0.090140 -0.113051 0.954745 0.288 Uiso 0.379(8) 1 calc R U P A 1
H46B H 0.008582 -0.208086 0.875720 0.288 Uiso 0.379(8) 1 calc R U P A 1
H46C H 0.109902 -0.139962 0.856139 0.288 Uiso 0.379(8) 1 calc R U P A 1
C4A C 0.0548(13) 0.0418(14) 0.7448(13) 0.150(6) Uani 0.621(8) 1 d D U P A 2
H4AA H 0.082699 0.116263 0.766848 0.180 Uiso 0.621(8) 1 calc R U P A 2
H4AB H -0.012941 0.013164 0.718963 0.180 Uiso 0.621(8) 1 calc R U P A 2
C11A C 0.0547(12) 0.0186(10) 0.8158(10) 0.192(3) Uani 0.621(8) 1 d D . P A 2
H11C H 0.031206 0.057358 0.860809 0.231 Uiso 0.621(8) 1 calc R U P A 2
H11D H 0.121444 0.041482 0.840350 0.231 Uiso 0.621(8) 1 calc R U P A 2
C38A C -0.008(3) -0.0989(13) 0.7998(13) 0.192(3) Uani 0.621(8) 1 d D . P A 2
H38C H -0.073775 -0.123916 0.770612 0.231 Uiso 0.621(8) 1 calc R U P A 2
H38D H 0.018993 -0.137426 0.759358 0.231 Uiso 0.621(8) 1 calc R U P A 2
C45A C -0.0127(13) -0.1198(12) 0.8847(10) 0.192(3) Uani 0.621(8) 1 d D . P A 2
H45C H 0.049285 -0.071795 0.925511 0.231 Uiso 0.621(8) 1 calc R U P A 2
H45D H -0.062192 -0.106780 0.913374 0.231 Uiso 0.621(8) 1 calc R U P A 2
C46A C -0.0317(12) -0.2114(11) 0.8726(9) 0.192(3) Uani 0.621(8) 1 d D . P A 2
H46D H -0.100513 -0.256846 0.853138 0.288 Uiso 0.621(8) 1 calc R U P A 2
H46E H -0.010722 -0.212971 0.928063 0.288 Uiso 0.621(8) 1 calc R U P A 2
H46F H 0.001958 -0.233516 0.827656 0.288 Uiso 0.621(8) 1 calc R U P A 2
C19 C 0.360(2) 0.757(2) 0.8117(12) 0.232(7) Uani 0.522(9) 1 d D U P C 1
H19A H 0.332027 0.794199 0.795918 0.278 Uiso 0.522(9) 1 calc R U P C 1
H19B H 0.306437 0.694404 0.812928 0.278 Uiso 0.522(9) 1 calc R U P C 1
C26 C 0.4125(19) 0.8184(19) 0.9027(12) 0.245(6) Uani 0.522(9) 1 d D U P C 1
H26A H 0.425933 0.772200 0.920973 0.294 Uiso 0.522(9) 1 calc R U P C 1
H26B H 0.474899 0.868629 0.896712 0.294 Uiso 0.522(9) 1 calc R U P C 1
C53 C 0.288(3) 0.802(3) 0.950(2) 0.322(16) Uani 0.522(9) 1 d . U P C 2
H53A H 0.227093 0.796332 0.963601 0.483 Uiso 0.522(9) 1 calc R U P C 2
H53B H 0.317878 0.788296 0.992338 0.483 Uiso 0.522(9) 1 calc R U P C 2
H53C H 0.330600 0.870552 0.952210 0.483 Uiso 0.522(9) 1 calc R U P C 2
C62A C 0.375(2) 0.6767(16) 0.6675(10) 0.144(7) Uani 0.478(9) 1 d D U P C 2
H62C H 0.436760 0.737456 0.676158 0.173 Uiso 0.478(9) 1 calc R U P C 2
H62D H 0.324039 0.692605 0.656673 0.173 Uiso 0.478(9) 1 calc R U P C 2
C13A C 0.3683(16) 0.6591(15) 0.7510(9) 0.157(6) Uani 0.478(9) 1 d D U P C 2
H13C H 0.422040 0.647481 0.762617 0.188 Uiso 0.478(9) 1 calc R U P C 2
H13D H 0.309078 0.594761 0.739481 0.188 Uiso 0.478(9) 1 calc R U P C 2
C19A C 0.368(2) 0.737(2) 0.8379(13) 0.232(7) Uani 0.478(9) 1 d D U P C 2
H19C H 0.399603 0.732900 0.887661 0.278 Uiso 0.478(9) 1 calc R U P C 2
H19D H 0.407410 0.805498 0.837819 0.278 Uiso 0.478(9) 1 calc R U P C 2
C26A C 0.2718(18) 0.7226(19) 0.8533(15) 0.245(6) Uani 0.478(9) 1 d D U P C 2
H26C H 0.229483 0.652828 0.849483 0.294 Uiso 0.478(9) 1 calc R U P C 2
H26D H 0.242280 0.735567 0.809119 0.294 Uiso 0.478(9) 1 calc R U P C 2
C53A C 0.392(2) 0.873(2) 0.9774(13) 0.226(11) Uani 0.478(9) 1 d . U P C 1
H53D H 0.444247 0.904840 1.027075 0.339 Uiso 0.478(9) 1 calc R U P C 1
H53E H 0.382633 0.924940 0.966618 0.339 Uiso 0.478(9) 1 calc R U P C 1
H53F H 0.332915 0.827031 0.991251 0.339 Uiso 0.478(9) 1 calc R U P C 1

loop_
_atom_site_aniso_label
_atom_site_aniso_U_11
_atom_site_aniso_U_22
_atom_site_aniso_U_33
_atom_site_aniso_U_23
_atom_site_aniso_U_13
_atom_site_aniso_U_12
Co1 0.0554(3) 0.0548(3) 0.0634(3) 0.0147(2) 0.0024(2) 0.0296(2)
Co2 0.0764(4) 0.1034(5) 0.0976(5) 0.0291(4) 0.0038(3) 0.0501(4)
N1 0.0554(13) 0.0559(14) 0.0689(15) 0.0176(12) 0.0042(11) 0.0294(12)
N2 0.0603(14) 0.0572(14) 0.0632(15) 0.0172(12) -0.0019(12) 0.0263(12)
N5 0.0636(15) 0.0615(15) 0.0645(15) 0.0182(12) 0.0059(12) 0.0359(13)
N4 0.0605(15) 0.0559(14) 0.0758(16) 0.0196(13) 0.0055(12) 0.0307(12)
N3 0.0724(17) 0.0590(15) 0.0624(15) 0.0148(12) 0.0082(13) 0.0320(13)
N6 0.0634(15) 0.0643(16) 0.0760(17) 0.0262(14) 0.0095(13) 0.0337(13)
N11 0.0566(14) 0.0677(16) 0.0745(16) 0.0205(14) 0.0109(12) 0.0352(13)
C3 0.0520(15) 0.0603(17) 0.0740(19) 0.0247(15) 0.0074(14) 0.0297(14)
N13 0.0840(19) 0.0684(17) 0.0852(19) 0.0316(15) 0.0032(15) 0.0406(16)
N14 0.0618(15) 0.0687(17) 0.095(2) 0.0311(16) 0.0088(14) 0.0297(14)
C5 0.0593(16) 0.0528(16) 0.0663(18) 0.0171(14) 0.0073(14) 0.0280(14)
N12 0.105(2) 0.0655(17) 0.0594(16) 0.0101(14) -0.0028(15) 0.0410(17)
C51 0.0661(19) 0.070(2) 0.076(2) 0.0253(17) 0.0104(15) 0.0416(17)
C14 0.0588(17) 0.0619(18) 0.0708(19) 0.0241(15) 0.0037(14) 0.0292(15)
C12 0.074(2) 0.0599(18) 0.0630(18) 0.0167(15) -0.0041(15) 0.0282(16)
C37 0.0535(16) 0.0593(18) 0.077(2) 0.0206(16) 0.0093(14) 0.0268(14)
C52 0.0716(19) 0.0656(19) 0.0704(19) 0.0253(16) 0.0076(15) 0.0376(16)
C47 0.0582(17) 0.0641(18) 0.0731(19) 0.0174(16) 0.0075(15) 0.0325(15)
C44 0.072(2) 0.0674(19) 0.073(2) 0.0249(16) 0.0130(16) 0.0411(17)
C10 0.0634(18) 0.0613(18) 0.075(2) 0.0227(16) 0.0129(15) 0.0356(15)
O3 0.096(2) 0.157(3) 0.133(3) 0.012(2) 0.024(2) 0.072(2)
C18 0.084(2) 0.0626(19) 0.0604(18) 0.0179(16) 0.0026(16) 0.0345(18)
C6 0.0601(18) 0.0638(19) 0.076(2) 0.0178(16) 0.0070(15) 0.0309(16)
N7 0.114(3) 0.144(4) 0.120(3) 0.027(3) -0.024(3) 0.068(3)
O4 0.131(3) 0.137(4) 0.159(4) -0.020(3) 0.006(3) 0.063(3)
N9 0.101(3) 0.138(4) 0.126(3) 0.046(3) 0.022(2) 0.078(3)
C31 0.0622(18) 0.079(2) 0.095(2) 0.031(2) 0.0153(17) 0.0446(18)
C15 0.0554(18) 0.079(2) 0.093(2) 0.027(2) 0.0011(17) 0.0301(17)
C25 0.101(3) 0.069(2) 0.0656(19) 0.0216(17) 0.0171(18) 0.049(2)
C54 0.084(2) 0.066(2) 0.083(2) 0.0291(18) 0.0039(18) 0.0342(18)
O1 0.172(4) 0.166(4) 0.166(4) 0.056(3) -0.075(3) 0.040(3)
C59 0.074(2) 0.0629(19) 0.072(2) 0.0264(16) 0.0086(16) 0.0306(17)
C43 0.078(2) 0.076(2) 0.077(2) 0.0232(18) 0.0110(17) 0.0450(19)
C9 0.081(2) 0.078(2) 0.082(2) 0.0181(19) 0.0171(19) 0.047(2)
C20 0.113(3) 0.069(2) 0.064(2) 0.0172(17) 0.014(2) 0.050(2)
C7 0.073(2) 0.065(2) 0.080(2) 0.0144(18) 0.0003(17) 0.0282(17)
C50 0.077(2) 0.103(3) 0.117(3) 0.055(3) 0.018(2) 0.059(2)
C39 0.077(2) 0.068(2) 0.091(2) 0.0347(19) 0.0189(18) 0.0389(18)
N10 0.083(2) 0.113(3) 0.112(3) 0.025(3) 0.012(2) 0.050(2)
C48 0.0596(19) 0.087(2) 0.103(3) 0.039(2) 0.0127(18) 0.0364(19)
C8 0.086(2) 0.069(2) 0.081(2) 0.0085(18) 0.0095(19) 0.039(2)
C63 0.066(2) 0.078(2) 0.126(3) 0.040(2) 0.012(2) 0.0263(19)
C16 0.0582(19) 0.091(3) 0.098(3) 0.027(2) -0.0124(19) 0.0235(19)
C49 0.067(2) 0.119(3) 0.126(3) 0.060(3) 0.018(2) 0.057(2)
C32 0.073(2) 0.090(3) 0.117(3) 0.048(2) 0.024(2) 0.040(2)
C23 0.126(4) 0.104(3) 0.104(3) 0.040(3) 0.050(3) 0.074(3)
C27 0.127(4) 0.075(3) 0.069(2) 0.002(2) -0.019(2) 0.040(3)
O2 0.159(5) 0.225(7) 0.415(11) 0.212(8) 0.068(6) 0.090(5)
C68 0.087(3) 0.095(3) 0.083(3) 0.008(2) -0.003(2) 0.054(2)
C24 0.095(3) 0.089(3) 0.089(3) 0.027(2) 0.026(2) 0.054(2)
C17 0.074(2) 0.080(2) 0.078(2) 0.0122(19) -0.0155(19) 0.026(2)
C58 0.073(2) 0.076(2) 0.090(2) 0.035(2) 0.0068(18) 0.0297(18)
C55 0.103(3) 0.076(2) 0.107(3) 0.045(2) 0.011(2) 0.036(2)
C42 0.109(3) 0.106(3) 0.103(3) 0.049(3) 0.019(2) 0.070(3)
C21 0.159(5) 0.096(3) 0.075(3) 0.019(2) 0.024(3) 0.079(3)
C74 0.070(3) 0.135(5) 0.102(3) 0.017(3) 0.008(2) 0.050(3)
C56 0.106(3) 0.074(3) 0.108(3) 0.044(2) 0.014(3) 0.025(2)
C33 0.083(3) 0.123(4) 0.120(4) 0.053(3) 0.026(3) 0.053(3)
C61 0.107(3) 0.099(3) 0.134(4) 0.058(3) 0.007(3) 0.062(3)
C40 0.099(3) 0.091(3) 0.139(4) 0.063(3) 0.028(3) 0.043(3)
C57 0.080(2) 0.077(2) 0.099(3) 0.036(2) 0.005(2) 0.022(2)
N8 0.142(4) 0.106(4) 0.147(4) 0.051(3) 0.020(3) 0.043(3)
C41 0.119(4) 0.108(3) 0.147(4) 0.079(3) 0.030(3) 0.064(3)
C34 0.096(3) 0.120(4) 0.141(4) 0.064(4) 0.036(3) 0.051(3)
C28 0.126(6) 0.062(3) 0.114(5) 0.012(3) -0.017(4) 0.029(3)
C36 0.121(5) 0.160(6) 0.221(8) 0.112(6) 0.078(5) 0.068(4)
C71 0.091(3) 0.113(4) 0.106(3) 0.014(3) -0.027(3) 0.036(3)
C22 0.161(5) 0.104(4) 0.096(3) 0.029(3) 0.049(3) 0.090(4)
C62 0.152(12) 0.135(11) 0.135(9) 0.048(7) 0.027(7) 0.108(10)
C35 0.112(4) 0.165(6) 0.233(8) 0.119(6) 0.068(5) 0.081(4)
C77 0.137(6) 0.122(5) 0.206(8) 0.074(5) 0.016(5) 0.072(5)
C29 0.170(11) 0.110(7) 0.207(9) 0.060(7) -0.012(9) 0.044(7)
C30 0.351(11) 0.158(6) 0.278(10) 0.130(7) 0.053(8) 0.128(6)
C1 0.351(11) 0.158(6) 0.278(10) 0.130(7) 0.053(8) 0.128(6)
C2 0.351(11) 0.158(6) 0.278(10) 0.130(7) 0.053(8) 0.128(6)
C13 0.222(14) 0.154(12) 0.153(11) 0.007(9) -0.016(10) 0.138(12)
C28A 0.164(18) 0.074(12) 0.164(19) 0.045(12) -0.011(16) 0.060(11)
C29A 0.146(18) 0.076(12) 0.180(18) 0.051(12) 0.002(15) 0.066(12)
C30A 0.351(11) 0.158(6) 0.278(10) 0.130(7) 0.053(8) 0.128(6)
C2A 0.351(11) 0.158(6) 0.278(10) 0.130(7) 0.053(8) 0.128(6)
C1A 0.351(11) 0.158(6) 0.278(10) 0.130(7) 0.053(8) 0.128(6)
C4 0.103(13) 0.118(12) 0.117(10) 0.085(10) 0.042(8) 0.052(10)
C11 0.205(7) 0.151(5) 0.166(4) 0.065(4) 0.059(5) 0.038(4)
C38 0.205(7) 0.151(5) 0.166(4) 0.065(4) 0.059(5) 0.038(4)
C45 0.205(7) 0.151(5) 0.166(4) 0.065(4) 0.059(5) 0.038(4)
C46 0.205(7) 0.151(5) 0.166(4) 0.065(4) 0.059(5) 0.038(4)
C4A 0.078(7) 0.140(11) 0.211(13) 0.035(9) 0.060(8) 0.058(7)
C11A 0.205(7) 0.151(5) 0.166(4) 0.065(4) 0.059(5) 0.038(4)
C38A 0.205(7) 0.151(5) 0.166(4) 0.065(4) 0.059(5) 0.038(4)
C45A 0.205(7) 0.151(5) 0.166(4) 0.065(4) 0.059(5) 0.038(4)
C46A 0.205(7) 0.151(5) 0.166(4) 0.065(4) 0.059(5) 0.038(4)
C19 0.340(13) 0.234(12) 0.208(11) 0.020(9) 0.038(10) 0.252(10)
C26 0.376(15) 0.269(13) 0.192(10) 0.067(9) 0.052(11) 0.252(12)
C53 0.54(4) 0.33(3) 0.20(2) 0.092(19) 0.13(2) 0.31(3)
C62A 0.195(18) 0.162(15) 0.136(10) 0.056(10) 0.017(10) 0.136(13)
C13A 0.199(14) 0.154(12) 0.155(11) 0.036(9) 0.031(10) 0.130(12)
C19A 0.340(13) 0.234(12) 0.208(11) 0.020(9) 0.038(10) 0.252(10)
C26A 0.376(15) 0.269(13) 0.192(10) 0.067(9) 0.052(11) 0.252(12)
C53A 0.39(3) 0.28(3) 0.111(11) 0.063(14) 0.032(15) 0.25(3)

loop_
_atom_type_symbol
_atom_type_description
_atom_type_scat_dispersion_real
_atom_type_scat_dispersion_imag
_atom_type_scat_source
C C 0.0181 0.0091 'International Tables Vol C Tables 4.2.6.8 and 6.1.1.4'
H H 0.0000 0.0000 'International Tables Vol C Tables 4.2.6.8 and 6.1.1.4'
Co Co -2.3653 3.6143 'International Tables Vol C Tables 4.2.6.8 and 6.1.1.4'
N N 0.0311 0.0180 'International Tables Vol C Tables 4.2.6.8 and 6.1.1.4'
O O 0.0492 0.0322 'International Tables Vol C Tables 4.2.6.8 and 6.1.1.4'

loop_
_geom_angle_atom_site_label_1
_geom_angle_atom_site_label_2
_geom_angle_atom_site_label_3
_geom_angle
_geom_angle_site_symmetry_1
_geom_angle_site_symmetry_3
_geom_angle_publ_flag
N1 Co1 N4 87.99(10) . . ?
N1 Co1 N3 149.94(10) . . ?
N1 Co1 N6 100.23(10) . . ?
N2 Co1 N1 75.31(10) . . ?
N2 Co1 N4 114.07(10) . . ?
N2 Co1 N3 75.92(10) . . ?
N2 Co1 N6 95.04(10) . . ?
N5 Co1 N1 112.11(10) . . ?
N5 Co1 N2 168.88(10) . . ?
N5 Co1 N4 75.27(10) . . ?
N5 Co1 N3 97.66(10) . . ?
N5 Co1 N6 75.77(10) . . ?
N4 Co1 N6 150.89(10) . . ?
N3 Co1 N4 95.87(11) . . ?
N3 Co1 N6 90.79(11) . . ?
N7 Co2 N9 112.8(2) . . ?
N7 Co2 N10 108.8(2) . . ?
N7 Co2 N8 110.2(3) . . ?
N9 Co2 N10 107.55(18) . . ?
N9 Co2 N8 107.8(2) . . ?
N8 Co2 N10 109.7(2) . . ?
C3 N1 Co1 115.8(2) . . ?
C3 N1 C5 106.5(2) . . ?
C5 N1 Co1 137.6(2) . . ?
C14 N2 Co1 119.6(2) . . ?
C14 N2 C12 121.9(3) . . ?
C12 N2 Co1 118.1(2) . . ?
C51 N5 Co1 119.0(2) . . ?
C51 N5 C47 120.9(3) . . ?
C47 N5 Co1 119.6(2) . . ?
C37 N4 Co1 115.5(2) . . ?
C37 N4 C44 106.6(3) . . ?
C44 N4 Co1 137.7(2) . . ?
C18 N3 Co1 113.9(2) . . ?
C18 N3 C25 106.8(3) . . ?
C25 N3 Co1 137.6(2) . . ?
C52 N6 Co1 112.8(2) . . ?
C52 N6 C59 106.0(3) . . ?
C59 N6 Co1 138.9(2) . . ?
C3 N11 C10 107.3(2) . . ?
C3 N11 C31 130.6(3) . . ?
C10 N11 C31 122.1(3) . . ?
N1 C3 N11 111.6(3) . . ?
N1 C3 C14 117.8(3) . . ?
N11 C3 C14 130.5(3) . . ?
C52 N13 C54 106.7(3) . . ?
C52 N13 C61 130.0(4) . . ?
C54 N13 C61 122.8(3) . . ?
C37 N14 C39 106.2(3) . . ?
C37 N14 C63 129.8(3) . . ?
C39 N14 C63 124.0(3) . . ?
N1 C5 C10 108.9(3) . . ?
N1 C5 C6 131.2(3) . . ?
C6 C5 C10 119.8(3) . . ?
C18 N12 C20 106.4(3) . . ?
C18 N12 C27 129.2(4) . . ?
C20 N12 C27 124.1(3) . . ?
N5 C51 C52 111.5(3) . . ?
N5 C51 C50 120.2(3) . . ?
C50 C51 C52 128.2(3) . . ?
N2 C14 C3 111.1(3) . . ?
N2 C14 C15 121.0(3) . . ?
C15 C14 C3 127.8(3) . . ?
N2 C12 C18 111.2(3) . . ?
N2 C12 C17 118.9(3) . . ?
C17 C12 C18 129.9(3) . . ?
N4 C37 N14 112.2(3) . . ?
N4 C37 C47 118.4(3) . . ?
N14 C37 C47 129.5(3) . . ?
N6 C52 N13 111.8(3) . . ?
N6 C52 C51 119.0(3) . . ?
N13 C52 C51 129.2(3) . . ?
N5 C47 C37 110.9(3) . . ?
N5 C47 C48 120.7(3) . . ?
C48 C47 C37 128.3(3) . . ?
N4 C44 C43 130.3(3) . . ?
N4 C44 C39 108.5(3) . . ?
C43 C44 C39 121.2(3) . . ?
N11 C10 C5 105.6(3) . . ?
C9 C10 N11 132.2(3) . . ?
C9 C10 C5 122.2(3) . . ?
N3 C18 N12 112.0(3) . . ?
N3 C18 C12 119.0(3) . . ?
N12 C18 C12 129.1(3) . . ?
C5 C6 H6 121.1 . . ?
C7 C6 C5 117.7(3) . . ?
C7 C6 H6 121.1 . . ?
C71 N7 Co2 168.2(6) . . ?
C68 N9 Co2 173.7(4) . . ?
N11 C31 H31A 109.7 . . ?
N11 C31 H31B 109.7 . . ?
N11 C31 C32 109.8(3) . . ?
H31A C31 H31B 108.2 . . ?
C32 C31 H31A 109.7 . . ?
C32 C31 H31B 109.7 . . ?
C14 C15 H15 121.2 . . ?
C16 C15 C14 117.5(4) . . ?
C16 C15 H15 121.2 . . ?
N3 C25 C20 108.3(3) . . ?
N3 C25 C24 131.5(3) . . ?
C24 C25 C20 120.3(4) . . ?
N13 C54 C55 131.6(4) . . ?
C59 C54 N13 106.5(3) . . ?
C59 C54 C55 121.9(4) . . ?
N6 C59 C54 109.0(3) . . ?
N6 C59 C58 131.3(3) . . ?
C54 C59 C58 119.7(3) . . ?
C44 C43 H43 121.5 . . ?
C42 C43 C44 117.0(4) . . ?
C42 C43 H43 121.5 . . ?
C10 C9 H9 121.4 . . ?
C8 C9 C10 117.2(3) . . ?
C8 C9 H9 121.4 . . ?
N12 C20 C25 106.6(3) . . ?
N12 C20 C21 132.0(4) . . ?
C21 C20 C25 121.4(5) . . ?
C6 C7 H7 119.2 . . ?
C6 C7 C8 121.7(3) . . ?
C8 C7 H7 119.2 . . ?
C51 C50 H50 120.4 . . ?
C49 C50 C51 119.2(4) . . ?
C49 C50 H50 120.4 . . ?
N14 C39 C44 106.5(3) . . ?
C40 C39 N14 131.9(4) . . ?
C40 C39 C44 121.6(4) . . ?
C74 N10 Co2 162.3(5) . . ?
C47 C48 H48 120.6 . . ?
C49 C48 C47 118.8(4) . . ?
C49 C48 H48 120.6 . . ?
C9 C8 C7 121.3(3) . . ?
C9 C8 H8 119.3 . . ?
C7 C8 H8 119.3 . . ?
N14 C63 H63A 108.3 . . ?
N14 C63 H63B 108.3 . . ?
N14 C63 H63C 109.4 . . ?
N14 C63 H63D 109.4 . . ?
N14 C63 C4 115.8(11) . . ?
N14 C63 C4A 111.2(9) . . ?
H63A C63 H63B 107.4 . . ?
H63C C63 H63D 108.0 . . ?
C4 C63 H63A 108.3 . . ?
C4 C63 H63B 108.3 . . ?
C4A C63 H63C 109.4 . . ?
C4A C63 H63D 109.4 . . ?
C15 C16 H16 119.5 . . ?
C17 C16 C15 120.9(3) . . ?
C17 C16 H16 119.5 . . ?
C50 C49 C48 120.1(3) . . ?
C50 C49 H49 119.9 . . ?
C48 C49 H49 119.9 . . ?
C31 C32 H32A 108.8 . . ?
C31 C32 H32B 108.8 . . ?
H32A C32 H32B 107.7 . . ?
C33 C32 C31 113.8(4) . . ?
C33 C32 H32A 108.8 . . ?
C33 C32 H32B 108.8 . . ?
C24 C23 H23 119.0 . . ?
C24 C23 C22 121.9(5) . . ?
C22 C23 H23 119.0 . . ?
N12 C27 H27A 109.2 . . ?
N12 C27 H27B 109.2 . . ?
N12 C27 H27C 108.3 . . ?
N12 C27 H27D 108.3 . . ?
N12 C27 C28 112.2(4) . . ?
N12 C27 C28A 115.9(12) . . ?
H27A C27 H27B 107.9 . . ?
H27C C27 H27D 107.4 . . ?
C28 C27 H27A 109.2 . . ?
C28 C27 H27B 109.2 . . ?
C28A C27 H27C 108.3 . . ?
C28A C27 H27D 108.3 . . ?
N9 C68 O3 176.8(5) . . ?
C25 C24 H24 121.2 . . ?
C23 C24 C25 117.6(4) . . ?
C23 C24 H24 121.2 . . ?
C12 C17 H17 120.2 . . ?
C16 C17 C12 119.7(4) . . ?
C16 C17 H17 120.2 . . ?
C59 C58 H58 121.2 . . ?
C57 C58 C59 117.7(4) . . ?
C57 C58 H58 121.2 . . ?
C54 C55 H55 121.4 . . ?
C56 C55 C54 117.2(4) . . ?
C56 C55 H55 121.4 . . ?
C43 C42 H42 119.4 . . ?
C43 C42 C41 121.2(4) . . ?
C41 C42 H42 119.4 . . ?
C20 C21 H21 121.6 . . ?
C22 C21 C20 116.9(5) . . ?
C22 C21 H21 121.6 . . ?
N10 C74 O4 179.7(9) . . ?
C55 C56 H56 119.2 . . ?
C55 C56 C57 121.6(4) . . ?
C57 C56 H56 119.2 . . ?
C32 C33 H33A 109.2 . . ?
C32 C33 H33B 109.2 . . ?
C32 C33 C34 112.2(4) . . ?
H33A C33 H33B 107.9 . . ?
C34 C33 H33A 109.2 . . ?
C34 C33 H33B 109.2 . . ?
N13 C61 H61A 109.0 . . ?
N13 C61 H61B 109.0 . . ?
N13 C61 H61C 109.2 . . ?
N13 C61 H61D 109.2 . . ?
N13 C61 C62 112.9(9) . . ?
N13 C61 C62A 111.9(9) . . ?
H61A C61 H61B 107.8 . . ?
H61C C61 H61D 107.9 . . ?
C62 C61 H61A 109.0 . . ?
C62 C61 H61B 109.0 . . ?
C62A C61 H61C 109.2 . . ?
C62A C61 H61D 109.2 . . ?
C39 C40 H40 121.8 . . ?
C41 C40 C39 116.4(4) . . ?
C41 C40 H40 121.8 . . ?
C58 C57 C56 122.0(4) . . ?
C58 C57 H57 119.0 . . ?
C56 C57 H57 119.0 . . ?
C77 N8 Co2 153.9(7) . . ?
C42 C41 H41 118.7 . . ?
C40 C41 C42 122.6(4) . . ?
C40 C41 H41 118.7 . . ?
C33 C34 H34A 108.6 . . ?
C33 C34 H34B 108.6 . . ?
H34A C34 H34B 107.6 . . ?
C35 C34 C33 114.7(5) . . ?
C35 C34 H34A 108.6 . . ?
C35 C34 H34B 108.6 . . ?
C27 C28 H28A 107.9 . . ?
C27 C28 H28B 107.9 . . ?
H28A C28 H28B 107.2 . . ?
C29 C28 C27 117.8(9) . . ?
C29 C28 H28A 107.9 . . ?
C29 C28 H28B 107.9 . . ?
H36A C36 H36B 109.5 . . ?
H36A C36 H36C 109.5 . . ?
H36B C36 H36C 109.5 . . ?
C35 C36 H36A 109.5 . . ?
C35 C36 H36B 109.5 . . ?
C35 C36 H36C 109.5 . . ?
N7 C71 O1 179.4(8) . . ?
C23 C22 H22 119.1 . . ?
C21 C22 C23 121.9(4) . . ?
C21 C22 H22 119.1 . . ?
C61 C62 H62A 108.6 . . ?
C61 C62 H62B 108.6 . . ?
H62A C62 H62B 107.5 . . ?
C13 C62 C61 114.8(12) . . ?
C13 C62 H62A 108.6 . . ?
C13 C62 H62B 108.6 . . ?
C34 C35 C36 113.4(6) . . ?
C34 C35 H35A 108.9 . . ?
C34 C35 H35B 108.9 . . ?
C36 C35 H35A 108.9 . . ?
C36 C35 H35B 108.9 . . ?
H35A C35 H35B 107.7 . . ?
N8 C77 O2 175.8(11) . . ?
C28 C29 H29A 107.6 . . ?
C28 C29 H29B 107.6 . . ?
C28 C29 C30 118.7(13) . . ?
H29A C29 H29B 107.1 . . ?
C30 C29 H29A 107.6 . . ?
C30 C29 H29B 107.6 . . ?
C29 C30 H30A 106.7 . . ?
C29 C30 H30B 106.7 . . ?
H30A C30 H30B 106.6 . . ?
C2 C30 C29 122.5(16) . . ?
C2 C30 H30A 106.7 . . ?
C2 C30 H30B 106.7 . . ?
H1A C1 H1B 109.5 . . ?
H1A C1 H1C 109.5 . . ?
H1B C1 H1C 109.5 . . ?
C2 C1 H1A 109.5 . . ?
C2 C1 H1B 109.5 . . ?
C2 C1 H1C 109.5 . . ?
C30 C2 C1 116.0(15) . . ?
C30 C2 H2A 108.3 . . ?
C30 C2 H2B 108.3 . . ?
C1 C2 H2A 108.3 . . ?
C1 C2 H2B 108.3 . . ?
H2A C2 H2B 107.4 . . ?
C62 C13 H13A 109.9 . . ?
C62 C13 H13B 109.9 . . ?
C62 C13 C19 109.0(17) . . ?
H13A C13 H13B 108.3 . . ?
C19 C13 H13A 109.9 . . ?
C19 C13 H13B 109.9 . . ?
C27 C28A H28C 105.5 . . ?
C27 C28A H28D 105.5 . . ?
H28C C28A H28D 106.0 . . ?
C29A C28A C27 127(2) . . ?
C29A C28A H28C 105.5 . . ?
C29A C28A H28D 105.5 . . ?
C28A C29A H29C 108.9 . . ?
C28A C29A H29D 108.9 . . ?
C28A C29A C30A 113(3) . . ?
H29C C29A H29D 107.7 . . ?
C30A C29A H29C 108.9 . . ?
C30A C29A H29D 108.9 . . ?
C29A C30A H30C 108.9 . . ?
C29A C30A H30D 108.9 . . ?
H30C C30A H30D 107.8 . . ?
C2A C30A C29A 113(3) . . ?
C2A C30A H30C 108.9 . . ?
C2A C30A H30D 108.9 . . ?
C30A C2A H2AA 109.2 . . ?
C30A C2A H2AB 109.2 . . ?
C30A C2A C1A 112(3) . . ?
H2AA C2A H2AB 107.9 . . ?
C1A C2A H2AA 109.2 . . ?
C1A C2A H2AB 109.2 . . ?
C2A C1A H1AA 109.5 . . ?
C2A C1A H1AB 109.5 . . ?
C2A C1A H1AC 109.5 . . ?
H1AA C1A H1AB 109.5 . . ?
H1AA C1A H1AC 109.5 . . ?
H1AB C1A H1AC 109.5 . . ?
C63 C4 H4A 105.9 . . ?
C63 C4 H4B 105.9 . . ?
H4A C4 H4B 106.2 . . ?
C11 C4 C63 125.8(18) . . ?
C11 C4 H4A 105.9 . . ?
C11 C4 H4B 105.9 . . ?
C4 C11 H11A 108.3 . . ?
C4 C11 H11B 108.3 . . ?
C4 C11 C38 116(3) . . ?
H11A C11 H11B 107.4 . . ?
C38 C11 H11A 108.3 . . ?
C38 C11 H11B 108.3 . . ?
C11 C38 H38A 105.6 . . ?
C11 C38 H38B 105.6 . . ?
H38A C38 H38B 106.1 . . ?
C45 C38 C11 127(2) . . ?
C45 C38 H38A 105.6 . . ?
C45 C38 H38B 105.6 . . ?
C38 C45 H45A 107.2 . . ?
C38 C45 H45B 107.2 . . ?
H45A C45 H45B 106.8 . . ?
C46 C45 C38 121(2) . . ?
C46 C45 H45A 107.2 . . ?
C46 C45 H45B 107.2 . . ?
C45 C46 H46A 109.5 . . ?
C45 C46 H46B 109.5 . . ?
C45 C46 H46C 109.5 . . ?
H46A C46 H46B 109.5 . . ?
H46A C46 H46C 109.5 . . ?
H46B C46 H46C 109.5 . . ?
C63 C4A H4AA 106.4 . . ?
C63 C4A H4AB 106.4 . . ?
H4AA C4A H4AB 106.4 . . ?
C11A C4A C63 123.9(14) . . ?
C11A C4A H4AA 106.4 . . ?
C11A C4A H4AB 106.4 . . ?
C4A C11A H11C 108.3 . . ?
C4A C11A H11D 108.3 . . ?
C4A C11A C38A 115.9(15) . . ?
H11C C11A H11D 107.4 . . ?
C38A C11A H11C 108.3 . . ?
C38A C11A H11D 108.3 . . ?
C11A C38A H38C 108.8 . . ?
C11A C38A H38D 108.8 . . ?
H38C C38A H38D 107.7 . . ?
C45A C38A C11A 113.6(13) . . ?
C45A C38A H38C 108.8 . . ?
C45A C38A H38D 108.8 . . ?
C38A C45A H45C 108.7 . . ?
C38A C45A H45D 108.7 . . ?
H45C C45A H45D 107.6 . . ?
C46A C45A C38A 114.1(13) . . ?
C46A C45A H45C 108.7 . . ?
C46A C45A H45D 108.7 . . ?
C45A C46A H46D 109.5 . . ?
C45A C46A H46E 109.5 . . ?
C45A C46A H46F 109.5 . . ?
H46D C46A H46E 109.5 . . ?
H46D C46A H46F 109.5 . . ?
H46E C46A H46F 109.5 . . ?
C13 C19 H19A 106.5 . . ?
C13 C19 H19B 106.5 . . ?
H19A C19 H19B 106.5 . . ?
C26 C19 C13 123(2) . . ?
C26 C19 H19A 106.5 . . ?
C26 C19 H19B 106.5 . . ?
C19 C26 H26A 104.0 . . ?
C19 C26 H26B 104.0 . . ?
H26A C26 H26B 105.5 . . ?
C53A C26 C19 133(2) . . ?
C53A C26 H26A 104.0 . . ?
C53A C26 H26B 104.0 . . ?
H53A C53 H53B 109.5 . . ?
H53A C53 H53C 109.5 . . ?
H53B C53 H53C 109.5 . . ?
C26A C53 H53A 109.5 . . ?
C26A C53 H53B 109.5 . . ?
C26A C53 H53C 109.5 . . ?
C61 C62A H62C 107.9 . . ?
C61 C62A H62D 107.9 . . ?
H62C C62A H62D 107.2 . . ?
C13A C62A C61 117.5(13) . . ?
C13A C62A H62C 107.9 . . ?
C13A C62A H62D 107.9 . . ?
C62A C13A H13C 106.8 . . ?
C62A C13A H13D 106.8 . . ?
C62A C13A C19A 122.2(17) . . ?
H13C C13A H13D 106.6 . . ?
C19A C13A H13C 106.8 . . ?
C19A C13A H13D 106.8 . . ?
C13A C19A H19C 108.6 . . ?
C13A C19A H19D 108.6 . . ?
H19C C19A H19D 107.6 . . ?
C26A C19A C13A 115(2) . . ?
C26A C19A H19C 108.6 . . ?
C26A C19A H19D 108.6 . . ?
C53 C26A H26C 110.6 . . ?
C53 C26A H26D 110.6 . . ?
C19A C26A C53 106(2) . . ?
C19A C26A H26C 110.6 . . ?
C19A C26A H26D 110.6 . . ?
H26C C26A H26D 108.7 . . ?
C26 C53A H53D 109.5 . . ?
C26 C53A H53E 109.5 . . ?
C26 C53A H53F 109.5 . . ?
H53D C53A H53E 109.5 . . ?
H53D C53A H53F 109.5 . . ?
H53E C53A H53F 109.5 . . ?

loop_
_geom_bond_atom_site_label_1
_geom_bond_atom_site_label_2
_geom_bond_distance
_geom_bond_site_symmetry_2
_geom_bond_publ_flag
Co1 N1 2.111(2) . ?
Co1 N2 2.109(3) . ?
Co1 N5 2.108(2) . ?
Co1 N4 2.124(3) . ?
Co1 N3 2.120(3) . ?
Co1 N6 2.160(3) . ?
Co2 N7 1.942(4) . ?
Co2 N9 1.942(4) . ?
Co2 N10 1.967(5) . ?
Co2 N8 1.961(6) . ?
N1 C3 1.339(4) . ?
N1 C5 1.375(4) . ?
N2 C14 1.337(4) . ?
N2 C12 1.346(4) . ?
N5 C51 1.341(4) . ?
N5 C47 1.345(4) . ?
N4 C37 1.326(4) . ?
N4 C44 1.378(4) . ?
N3 C18 1.325(4) . ?
N3 C25 1.377(4) . ?
N6 C52 1.337(4) . ?
N6 C59 1.384(4) . ?
N11 C3 1.360(4) . ?
N11 C10 1.389(4) . ?
N11 C31 1.478(4) . ?
C3 C14 1.469(5) . ?
N13 C52 1.359(4) . ?
N13 C54 1.389(5) . ?
N13 C61 1.469(5) . ?
N14 C37 1.363(4) . ?
N14 C39 1.390(5) . ?
N14 C63 1.476(5) . ?
C5 C10 1.412(4) . ?
C5 C6 1.388(5) . ?
N12 C18 1.365(4) . ?
N12 C20 1.383(5) . ?
N12 C27 1.477(5) . ?
C51 C52 1.477(5) . ?
C51 C50 1.384(5) . ?
C14 C15 1.391(5) . ?
C12 C18 1.468(5) . ?
C12 C17 1.397(5) . ?
C37 C47 1.468(5) . ?
C47 C48 1.381(5) . ?
C44 C43 1.388(5) . ?
C44 C39 1.398(5) . ?
C10 C9 1.373(5) . ?
O3 C68 1.186(6) . ?
C6 H6 0.9300 . ?
C6 C7 1.366(5) . ?
N7 C71 1.123(7) . ?
O4 C74 1.192(7) . ?
N9 C68 1.143(6) . ?
C31 H31A 0.9700 . ?
C31 H31B 0.9700 . ?
C31 C32 1.534(6) . ?
C15 H15 0.9300 . ?
C15 C16 1.385(6) . ?
C25 C20 1.403(5) . ?
C25 C24 1.395(6) . ?
C54 C59 1.387(5) . ?
C54 C55 1.399(6) . ?
O1 C71 1.186(7) . ?
C59 C58 1.392(5) . ?
C43 H43 0.9300 . ?
C43 C42 1.377(6) . ?
C9 H9 0.9300 . ?
C9 C8 1.369(5) . ?
C20 C21 1.392(6) . ?
C7 H7 0.9300 . ?
C7 C8 1.405(5) . ?
C50 H50 0.9300 . ?
C50 C49 1.374(6) . ?
C39 C40 1.384(6) . ?
N10 C74 1.158(7) . ?
C48 H48 0.9300 . ?
C48 C49 1.374(6) . ?
C8 H8 0.9300 . ?
C63 H63A 0.9700 . ?
C63 H63B 0.9700 . ?
C63 H63C 0.9700 . ?
C63 H63D 0.9700 . ?
C63 C4 1.503(14) . ?
C63 C4A 1.527(11) . ?
C16 H16 0.9300 . ?
C16 C17 1.361(6) . ?
C49 H49 0.9300 . ?
C32 H32A 0.9700 . ?
C32 H32B 0.9700 . ?
C32 C33 1.477(6) . ?
C23 H23 0.9300 . ?
C23 C24 1.368(6) . ?
C23 C22 1.383(8) . ?
C27 H27A 0.9700 . ?
C27 H27B 0.9700 . ?
C27 H27C 0.9700 . ?
C27 H27D 0.9700 . ?
C27 C28 1.516(8) . ?
C27 C28A 1.489(16) . ?
O2 C77 1.255(10) . ?
C24 H24 0.9300 . ?
C17 H17 0.9300 . ?
C58 H58 0.9300 . ?
C58 C57 1.368(6) . ?
C55 H55 0.9300 . ?
C55 C56 1.351(7) . ?
C42 H42 0.9300 . ?
C42 C41 1.392(7) . ?
C21 H21 0.9300 . ?
C21 C22 1.374(8) . ?
C56 H56 0.9300 . ?
C56 C57 1.383(6) . ?
C33 H33A 0.9700 . ?
C33 H33B 0.9700 . ?
C33 C34 1.544(7) . ?
C61 H61A 0.9700 . ?
C61 H61B 0.9700 . ?
C61 H61C 0.9700 . ?
C61 H61D 0.9700 . ?
C61 C62 1.472(12) . ?
C61 C62A 1.537(14) . ?
C40 H40 0.9300 . ?
C40 C41 1.370(7) . ?
C57 H57 0.9300 . ?
N8 C77 1.061(9) . ?
C41 H41 0.9300 . ?
C34 H34A 0.9700 . ?
C34 H34B 0.9700 . ?
C34 C35 1.450(7) . ?
C28 H28A 0.9700 . ?
C28 H28B 0.9700 . ?
C28 C29 1.373(13) . ?
C36 H36A 0.9600 . ?
C36 H36B 0.9600 . ?
C36 H36C 0.9600 . ?
C36 C35 1.483(8) . ?
C22 H22 0.9300 . ?
C62 H62A 0.9700 . ?
C62 H62B 0.9700 . ?
C62 C13 1.470(15) . ?
C35 H35A 0.9700 . ?
C35 H35B 0.9700 . ?
C29 H29A 0.9700 . ?
C29 H29B 0.9700 . ?
C29 C30 1.529(15) . ?
C30 H30A 0.9700 . ?
C30 H30B 0.9700 . ?
C30 C2 1.339(18) . ?
C1 H1A 0.9600 . ?
C1 H1B 0.9600 . ?
C1 H1C 0.9600 . ?
C1 C2 1.545(17) . ?
C2 H2A 0.9700 . ?
C2 H2B 0.9700 . ?
C13 H13A 0.9700 . ?
C13 H13B 0.9700 . ?
C13 C19 1.508(15) . ?
C28A H28C 0.9700 . ?
C28A H28D 0.9700 . ?
C28A C29A 1.36(2) . ?
C29A H29C 0.9700 . ?
C29A H29D 0.9700 . ?
C29A C30A 1.55(2) . ?
C30A H30C 0.9700 . ?
C30A H30D 0.9700 . ?
C30A C2A 1.35(2) . ?
C2A H2AA 0.9700 . ?
C2A H2AB 0.9700 . ?
C2A C1A 1.56(2) . ?
C1A H1AA 0.9600 . ?
C1A H1AB 0.9600 . ?
C1A H1AC 0.9600 . ?
C4 H4A 0.9700 . ?
C4 H4B 0.9700 . ?
C4 C11 1.31(2) . ?
C11 H11A 0.9700 . ?
C11 H11B 0.9700 . ?
C11 C38 1.60(2) . ?
C38 H38A 0.9700 . ?
C38 H38B 0.9700 . ?
C38 C45 1.48(2) . ?
C45 H45A 0.9700 . ?
C45 H45B 0.9700 . ?
C45 C46 1.385(14) . ?
C46 H46A 0.9600 . ?
C46 H46B 0.9600 . ?
C46 H46C 0.9600 . ?
C4A H4AA 0.9700 . ?
C4A H4AB 0.9700 . ?
C4A C11A 1.310(17) . ?
C11A H11C 0.9700 . ?
C11A H11D 0.9700 . ?
C11A C38A 1.574(19) . ?
C38A H38C 0.9700 . ?
C38A H38D 0.9700 . ?
C38A C45A 1.502(17) . ?
C45A H45C 0.9700 . ?
C45A H45D 0.9700 . ?
C45A C46A 1.275(15) . ?
C46A H46D 0.9600 . ?
C46A H46E 0.9600 . ?
C46A H46F 0.9600 . ?
C19 H19A 0.9700 . ?
C19 H19B 0.9700 . ?
C19 C26 1.436(17) . ?
C26 H26A 0.9700 . ?
C26 H26B 0.9700 . ?
C26 C53A 1.36(2) . ?
C53 H53A 0.9600 . ?
C53 H53B 0.9600 . ?
C53 H53C 0.9600 . ?
C53 C26A 1.56(3) . ?
C62A H62C 0.9700 . ?
C62A H62D 0.9700 . ?
C62A C13A 1.454(14) . ?
C13A H13C 0.9700 . ?
C13A H13D 0.9700 . ?
C13A C19A 1.514(14) . ?
C19A H19C 0.9700 . ?
C19A H19D 0.9700 . ?
C19A C26A 1.465(18) . ?
C26A H26C 0.9700 . ?
C26A H26D 0.9700 . ?
C53A H53D 0.9600 . ?
C53A H53E 0.9600 . ?
C53A H53F 0.9600 . ?

loop_
_geom_torsion_atom_site_label_1
_geom_torsion_atom_site_label_2
_geom_torsion_atom_site_label_3
_geom_torsion_atom_site_label_4
_geom_torsion
_geom_torsion_site_symmetry_1
_geom_torsion_site_symmetry_2
_geom_torsion_site_symmetry_3
_geom_torsion_site_symmetry_4
_geom_torsion_publ_flag
Co1 N1 C3 N11 177.0(2) . . . . ?
Co1 N1 C3 C14 -0.8(4) . . . . ?
Co1 N1 C5 C10 -177.0(2) . . . . ?
Co1 N1 C5 C6 2.6(6) . . . . ?
Co1 N2 C14 C3 -7.1(4) . . . . ?
Co1 N2 C14 C15 170.9(3) . . . . ?
Co1 N2 C12 C18 6.9(4) . . . . ?
Co1 N2 C12 C17 -172.5(3) . . . . ?
Co1 N5 C51 C52 5.6(4) . . . . ?
Co1 N5 C51 C50 -173.1(3) . . . . ?
Co1 N5 C47 C37 -4.2(4) . . . . ?
Co1 N5 C47 C48 173.0(3) . . . . ?
Co1 N4 C37 N14 174.7(2) . . . . ?
Co1 N4 C37 C47 -5.4(4) . . . . ?
Co1 N4 C44 C43 5.9(6) . . . . ?
Co1 N4 C44 C39 -173.8(3) . . . . ?
Co1 N3 C18 N12 168.2(2) . . . . ?
Co1 N3 C18 C12 -12.6(4) . . . . ?
Co1 N3 C25 C20 -163.8(3) . . . . ?
Co1 N3 C25 C24 16.6(6) . . . . ?
Co1 N6 C52 N13 167.1(2) . . . . ?
Co1 N6 C52 C51 -13.7(4) . . . . ?
Co1 N6 C59 C54 -160.9(3) . . . . ?
Co1 N6 C59 C58 19.5(6) . . . . ?
N1 C3 C14 N2 5.1(4) . . . . ?
N1 C3 C14 C15 -172.9(3) . . . . ?
N1 C5 C10 N11 1.8(4) . . . . ?
N1 C5 C10 C9 -178.7(3) . . . . ?
N1 C5 C6 C7 179.1(3) . . . . ?
N2 C14 C15 C16 2.6(5) . . . . ?
N2 C12 C18 N3 4.0(4) . . . . ?
N2 C12 C18 N12 -176.9(3) . . . . ?
N2 C12 C17 C16 0.2(6) . . . . ?
N5 C51 C52 N6 5.8(4) . . . . ?
N5 C51 C52 N13 -175.0(3) . . . . ?
N5 C51 C50 C49 0.6(6) . . . . ?
N5 C47 C48 C49 -0.5(6) . . . . ?
N4 C37 C47 N5 6.2(4) . . . . ?
N4 C37 C47 C48 -170.7(4) . . . . ?
N4 C44 C43 C42 179.7(4) . . . . ?
N4 C44 C39 N14 0.3(4) . . . . ?
N4 C44 C39 C40 179.9(4) . . . . ?
N3 C25 C20 N12 0.4(4) . . . . ?
N3 C25 C20 C21 -179.4(4) . . . . ?
N3 C25 C24 C23 179.5(4) . . . . ?
N6 C59 C58 C57 -180.0(4) . . . . ?
N11 C3 C14 N2 -172.2(3) . . . . ?
N11 C3 C14 C15 9.9(6) . . . . ?
N11 C10 C9 C8 178.4(4) . . . . ?
N11 C31 C32 C33 -175.9(4) . . . . ?
C3 N1 C5 C10 -1.2(3) . . . . ?
C3 N1 C5 C6 178.5(4) . . . . ?
C3 N11 C10 C5 -1.7(4) . . . . ?
C3 N11 C10 C9 178.9(4) . . . . ?
C3 N11 C31 C32 -92.7(4) . . . . ?
C3 C14 C15 C16 -179.7(4) . . . . ?
N13 C54 C59 N6 0.0(4) . . . . ?
N13 C54 C59 C58 179.7(3) . . . . ?
N13 C54 C55 C56 -179.9(4) . . . . ?
N13 C61 C62 C13 70.2(18) . . . . ?
N13 C61 C62A C13A -48(3) . . . . ?
N14 C37 C47 N5 -173.8(3) . . . . ?
N14 C37 C47 C48 9.3(6) . . . . ?
N14 C39 C40 C41 -179.8(4) . . . . ?
N14 C63 C4 C11 -142(2) . . . . ?
N14 C63 C4A C11A -75.4(19) . . . . ?
C5 N1 C3 N11 0.1(4) . . . . ?
C5 N1 C3 C14 -177.7(3) . . . . ?
C5 C10 C9 C8 -0.9(6) . . . . ?
C5 C6 C7 C8 0.6(6) . . . . ?
N12 C20 C21 C22 -179.7(4) . . . . ?
N12 C27 C28 C29 66.7(12) . . . . ?
N12 C27 C28A C29A -4(6) . . . . ?
C51 N5 C47 C37 -176.0(3) . . . . ?
C51 N5 C47 C48 1.2(5) . . . . ?
C51 C50 C49 C48 0.0(7) . . . . ?
C14 N2 C12 C18 179.9(3) . . . . ?
C14 N2 C12 C17 0.5(5) . . . . ?
C14 C15 C16 C17 -1.9(6) . . . . ?
C12 N2 C14 C3 -180.0(3) . . . . ?
C12 N2 C14 C15 -1.9(5) . . . . ?
C37 N4 C44 C43 -179.9(4) . . . . ?
C37 N4 C44 C39 0.4(4) . . . . ?
C37 N14 C39 C44 -0.9(4) . . . . ?
C37 N14 C39 C40 179.6(5) . . . . ?
C37 N14 C63 C4 -83.5(8) . . . . ?
C37 N14 C63 C4A -90.7(8) . . . . ?
C37 C47 C48 C49 176.1(4) . . . . ?
C52 N6 C59 C54 -0.5(4) . . . . ?
C52 N6 C59 C58 179.8(4) . . . . ?
C52 N13 C54 C59 0.6(4) . . . . ?
C52 N13 C54 C55 -179.5(4) . . . . ?
C52 N13 C61 C62 69.2(9) . . . . ?
C52 N13 C61 C62A 99.7(11) . . . . ?
C52 C51 C50 C49 -177.8(4) . . . . ?
C47 N5 C51 C52 177.5(3) . . . . ?
C47 N5 C51 C50 -1.3(5) . . . . ?
C47 C48 C49 C50 -0.1(7) . . . . ?
C44 N4 C37 N14 -1.0(4) . . . . ?
C44 N4 C37 C47 178.9(3) . . . . ?
C44 C43 C42 C41 0.2(6) . . . . ?
C44 C39 C40 C41 0.7(7) . . . . ?
C10 N11 C3 N1 1.1(4) . . . . ?
C10 N11 C3 C14 178.5(3) . . . . ?
C10 N11 C31 C32 85.1(4) . . . . ?
C10 C5 C6 C7 -1.4(5) . . . . ?
C10 C9 C8 C7 0.1(6) . . . . ?
C18 N3 C25 C20 -0.4(4) . . . . ?
C18 N3 C25 C24 180.0(4) . . . . ?
C18 N12 C20 C25 -0.2(4) . . . . ?
C18 N12 C20 C21 179.6(4) . . . . ?
C18 N12 C27 C28 71.9(7) . . . . ?
C18 N12 C27 C28A 109(2) . . . . ?
C18 C12 C17 C16 -179.1(4) . . . . ?
C6 C5 C10 N11 -177.9(3) . . . . ?
C6 C5 C10 C9 1.6(5) . . . . ?
C6 C7 C8 C9 0.1(6) . . . . ?
C31 N11 C3 N1 179.1(3) . . . . ?
C31 N11 C3 C14 -3.4(6) . . . . ?
C31 N11 C10 C5 -180.0(3) . . . . ?
C31 N11 C10 C9 0.6(6) . . . . ?
C31 C32 C33 C34 -177.7(4) . . . . ?
C15 C16 C17 C12 0.6(7) . . . . ?
C25 N3 C18 N12 0.3(4) . . . . ?
C25 N3 C18 C12 179.5(3) . . . . ?
C25 C20 C21 C22 0.0(7) . . . . ?
C54 N13 C52 N6 -1.0(4) . . . . ?
C54 N13 C52 C51 179.9(3) . . . . ?
C54 N13 C61 C62 -101.4(8) . . . . ?
C54 N13 C61 C62A -70.9(11) . . . . ?
C54 C59 C58 C57 0.4(6) . . . . ?
C54 C55 C56 C57 0.1(7) . . . . ?
C59 N6 C52 N13 0.9(4) . . . . ?
C59 N6 C52 C51 -179.8(3) . . . . ?
C59 C54 C55 C56 0.0(7) . . . . ?
C59 C58 C57 C56 -0.3(7) . . . . ?
C43 C44 C39 N14 -179.4(3) . . . . ?
C43 C44 C39 C40 0.2(6) . . . . ?
C43 C42 C41 C40 0.7(8) . . . . ?
C20 N12 C18 N3 -0.1(4) . . . . ?
C20 N12 C18 C12 -179.2(3) . . . . ?
C20 N12 C27 C28 -101.1(6) . . . . ?
C20 N12 C27 C28A -64(2) . . . . ?
C20 C25 C24 C23 0.0(6) . . . . ?
C20 C21 C22 C23 -0.5(8) . . . . ?
C50 C51 C52 N6 -175.6(4) . . . . ?
C50 C51 C52 N13 3.5(6) . . . . ?
C39 N14 C37 N4 1.2(4) . . . . ?
C39 N14 C37 C47 -178.7(3) . . . . ?
C39 N14 C63 C4 95.2(8) . . . . ?
C39 N14 C63 C4A 87.9(8) . . . . ?
C39 C44 C43 C42 -0.6(5) . . . . ?
C39 C40 C41 C42 -1.1(8) . . . . ?
C63 N14 C37 N4 -180.0(4) . . . . ?
C63 N14 C37 C47 0.1(6) . . . . ?
C63 N14 C39 C44 -179.8(3) . . . . ?
C63 N14 C39 C40 0.7(7) . . . . ?
C63 C4 C11 C38 58(3) . . . . ?
C63 C4A C11A C38A -70(3) . . . . ?
C32 C33 C34 C35 167.9(6) . . . . ?
C27 N12 C18 N3 -174.0(4) . . . . ?
C27 N12 C18 C12 6.8(6) . . . . ?
C27 N12 C20 C25 174.2(4) . . . . ?
C27 N12 C20 C21 -6.1(7) . . . . ?
C27 C28 C29 C30 -178.6(12) . . . . ?
C27 C28A C29A C30A -159(5) . . . . ?
C24 C25 C20 N12 -180.0(3) . . . . ?
C24 C25 C20 C21 0.2(6) . . . . ?
C24 C23 C22 C21 0.7(8) . . . . ?
C17 C12 C18 N3 -176.6(4) . . . . ?
C17 C12 C18 N12 2.4(6) . . . . ?
C55 C54 C59 N6 -180.0(4) . . . . ?
C55 C54 C59 C58 -0.3(6) . . . . ?
C55 C56 C57 C58 0.0(8) . . . . ?
C33 C34 C35 C36 -178.0(6) . . . . ?
C61 N13 C52 N6 -172.7(4) . . . . ?
C61 N13 C52 C51 8.1(6) . . . . ?
C61 N13 C54 C59 173.0(4) . . . . ?
C61 N13 C54 C55 -7.0(7) . . . . ?
C61 C62 C13 C19 178.0(14) . . . . ?
C61 C62A C13A C19A -175.7(19) . . . . ?
C28 C29 C30 C2 -176.3(17) . . . . ?
C22 C23 C24 C25 -0.4(7) . . . . ?
C62 C13 C19 C26 154(2) . . . . ?
C29 C30 C2 C1 171.1(17) . . . . ?
C13 C19 C26 C53A 165(3) . . . . ?
C28A C29A C30A C2A 105(7) . . . . ?
C29A C30A C2A C1A 164(6) . . . . ?
C4 C11 C38 C45 77(6) . . . . ?
C11 C38 C45 C46 -158(4) . . . . ?
C4A C11A C38A C45A -175(2) . . . . ?
C11A C38A C45A C46A -156(2) . . . . ?
C62A C13A C19A C26A 90(3) . . . . ?
C13A C19A C26A C53 174(2) . . . . ?

loop_
_smtbx_masks_void_nr
_smtbx_masks_void_average_x
_smtbx_masks_void_average_y
_smtbx_masks_void_average_z
_smtbx_masks_void_volume
_smtbx_masks_void_count_electrons
_smtbx_masks_void_content
1 0.000 0.500 0.000 151.7 19.4 '2 H2O'
